data_2202228
loop_
_publ_author_name
'Liang, Liang'
'Guo, Rongwei'
'Zhou, Zhongyuan'

_publ_section_title
;
 <i>O,O</i>'-(<i>R</i>)-(1,1'-Dinaphthyl-2,2'-diyl)
 <i>N</i>-benzyl-<i>N</i>-(2-pyridyl)phosphoramidite
;
_journal_issue 5
_journal_name_full 'Acta Crystallographica Section E'
_journal_page_first o599
_journal_page_last o600
_journal_paper_doi 10.1107/S1600536803006640
_journal_volume 59
_journal_year 2003
_chemical_formula_iupac 'C32 H23 N2 O2 P'
_chemical_formula_moiety 'C32 H23 N2 O2 P'
_chemical_formula_sum 'C32 H23 N2 O2 P'
_chemical_formula_weight 498.49
_chemical_name_systematic
;
O,O'-(R)-(1,1'-Dinaphthyl-2,2'-diyl)-N,N'-benzyl-2-
pyridinephosphoramidite
;
_space_group_IT_number 19
_symmetry_cell_setting orthorhombic
_symmetry_space_group_name_Hall 'P 2ac 2ab'
_symmetry_space_group_name_H-M 'P 21 21 21'
_atom_sites_solution_hydrogens geom
_atom_sites_solution_primary direct
_atom_sites_solution_secondary difmap
_audit_creation_method SHELXL-97
_cell_angle_alpha 90.00
_cell_angle_beta 90.00
_cell_angle_gamma 90.00
_cell_formula_units_Z 4
_cell_length_a 9.5168(11)
_cell_length_b 10.3952(11)
_cell_length_c 25.398(3)
_cell_measurement_reflns_used 3922
_cell_measurement_temperature 294(2)
_cell_measurement_theta_max 27.5
_cell_measurement_theta_min 1
_cell_volume 2512.6(5)
_computing_cell_refinement SMART
_computing_data_collection 'SMART (Siemens, 1995)'
_computing_data_reduction 'SHELXTL (Siemens, 1995)'
_computing_molecular_graphics SHELXTL
_computing_publication_material SHELXTL
_computing_structure_refinement 'SHELXL97 (Sheldrick, 1997)'
_computing_structure_solution 'SHELXS97 (Sheldrick, 1997)'
_diffrn_ambient_temperature 294(2)
_diffrn_measured_fraction_theta_full 0.993
_diffrn_measured_fraction_theta_max 0.993
_diffrn_measurement_device_type 'Siemens CCD area-detector'
_diffrn_measurement_method '\f and \w'
_diffrn_radiation_monochromator graphite
_diffrn_radiation_source 'fine-focus sealed tube'
_diffrn_radiation_type MoK\a
_diffrn_radiation_wavelength 0.71073
_diffrn_reflns_av_R_equivalents 0.0745
_diffrn_reflns_av_sigmaI/netI 0.1231
_diffrn_reflns_limit_h_max 12
_diffrn_reflns_limit_h_min -12
_diffrn_reflns_limit_k_max 13
_diffrn_reflns_limit_k_min -13
_diffrn_reflns_limit_l_max 33
_diffrn_reflns_limit_l_min -22
_diffrn_reflns_number 17396
_diffrn_reflns_theta_full 27.59
_diffrn_reflns_theta_max 27.59
_diffrn_reflns_theta_min 2.12
_diffrn_standards_interval_count 0
_diffrn_standards_interval_time 0
_diffrn_standards_number 0
_exptl_absorpt_coefficient_mu 0.143
_exptl_absorpt_correction_T_max 0.9584
_exptl_absorpt_correction_T_min 0.9504
_exptl_absorpt_correction_type multi-scan
_exptl_absorpt_process_details '(SADABS; Sheldrick, 1996)'
_exptl_crystal_colour colorless
_exptl_crystal_density_diffrn 1.318
_exptl_crystal_density_method 'not measured'
_exptl_crystal_description block
_exptl_crystal_F_000 1040
_exptl_crystal_size_max 0.36
_exptl_crystal_size_mid 0.32
_exptl_crystal_size_min 0.30
_refine_diff_density_max 0.174
_refine_diff_density_min -0.206
_refine_ls_abs_structure_details 'Flack (1983), 0000 Friedel pairs'
_refine_ls_abs_structure_Flack 0.15(9)
_refine_ls_extinction_method none
_refine_ls_goodness_of_fit_ref 0.895
_refine_ls_hydrogen_treatment constr
_refine_ls_matrix_type full
_refine_ls_number_parameters 334
_refine_ls_number_reflns 5805
_refine_ls_number_restraints 0
_refine_ls_restrained_S_all 0.895
_refine_ls_R_factor_all 0.1421
_refine_ls_R_factor_gt 0.0425
_refine_ls_shift/su_max <0.001
_refine_ls_shift/su_mean 0.000
_refine_ls_structure_factor_coef Fsqd
_refine_ls_weighting_details 'calc w = 1/[\s^2^(Fo^2^)+(0.002P)^2^] where P = (Fo^2^+2Fc^2^)/3'
_refine_ls_weighting_scheme calc
_refine_ls_wR_factor_gt 0.0466
_refine_ls_wR_factor_ref 0.0581
_reflns_number_gt 2424
_reflns_number_total 5805
_reflns_threshold_expression I>2\s(I)
_cod_data_source_file ww6066.cif
_cod_data_source_block I
_cod_depositor_comments
;
The following automatic conversions were performed:
'_symmetry_cell_setting' value 'Orthorhombic' changed to 'orthorhombic'
according to '/home/saulius/struct/CIF-dictionaries/cif_core.dic'
dictionary named 'cif_core.dic' version 2.4.1 from 2010-06-29.

Automatic conversion script
Id: cif_fix_enum 1527 2010-12-29 10:47:43Z saulius 

The following automatic conversions were performed:

'_symmetry_cell_setting' value 'Orthorhombic' changed to
'orthorhombic' according to
/home/saulius/struct/CIF-dictionaries/cif_core.dic dictionary named
'cif_core.dic' version 2.4.1 from 2010-06-29.

Automatic conversion script
Id: cif_fix_values 1715 2011-07-08 13:25:40Z adriana 
;
_cod_original_sg_symbol_H-M 'P21 21 21'
_cod_database_code 2202228
_cod_database_fobs_code 2202228

loop_
_symmetry_equiv_pos_as_xyz
'x, y, z'
'-x+1/2, -y, z+1/2'
'-x, y+1/2, -z+1/2'
'x+1/2, -y+1/2, -z'

loop_
_atom_site_label
_atom_site_fract_x
_atom_site_fract_y
_atom_site_fract_z
_atom_site_U_iso_or_equiv
_atom_site_adp_type
_atom_site_calc_flag
_atom_site_refinement_flags
_atom_site_occupancy
_atom_site_disorder_assembly
_atom_site_disorder_group
_atom_site_type_symbol
P1 0.66445(9) 0.61190(8) 0.36427(3) 0.0541(2) Uani d . 1 . . P
O1 0.76541(18) 0.57650(17) 0.41530(7) 0.0509(5) Uani d . 1 . . O
O2 0.50965(18) 0.56757(17) 0.38756(6) 0.0504(5) Uani d . 1 . . O
N1 0.7194(2) 0.4796(2) 0.32824(9) 0.0508(7) Uani d . 1 . . N
N2 0.5646(3) 0.5582(2) 0.26716(10) 0.0574(7) Uani d . 1 . . N
C1 0.7180(3) 0.6057(3) 0.46575(11) 0.0481(8) Uani d . 1 . . C
C2 0.7870(3) 0.7062(3) 0.49163(13) 0.0563(9) Uani d . 1 . . C
H2A 0.8582 0.7515 0.4748 0.068 Uiso calc R 1 . . H
C3 0.7491(4) 0.7369(3) 0.54130(14) 0.0670(10) Uani d . 1 . . C
H3A 0.7977 0.8013 0.5591 0.080 Uiso calc R 1 . . H
C4 0.6381(4) 0.6736(3) 0.56656(13) 0.0579(10) Uani d . 1 . . C
C5 0.5882(4) 0.7115(3) 0.61673(15) 0.0882(13) Uani d . 1 . . C
H5A 0.6338 0.7775 0.6346 0.106 Uiso calc R 1 . . H
C6 0.4770(5) 0.6546(4) 0.63892(15) 0.0978(16) Uani d . 1 . . C
H6A 0.4472 0.6810 0.6721 0.117 Uiso calc R 1 . . H
C7 0.4045(4) 0.5555(3) 0.61301(14) 0.0824(12) Uani d . 1 . . C
H7A 0.3259 0.5181 0.6285 0.099 Uiso calc R 1 . . H
C8 0.4508(3) 0.5140(3) 0.56437(12) 0.0612(10) Uani d . 1 . . C
H8A 0.4036 0.4476 0.5474 0.073 Uiso calc R 1 . . H
C9 0.5692(3) 0.5714(3) 0.54004(12) 0.0493(8) Uani d . 1 . . C
C10 0.6160(3) 0.5325(2) 0.48892(11) 0.0423(8) Uani d . 1 . . C
C11 0.5537(3) 0.4233(3) 0.45931(11) 0.0416(7) Uani d . 1 . . C
C12 0.5526(3) 0.2947(3) 0.47914(11) 0.0458(8) Uani d . 1 . . C
C13 0.6151(3) 0.2591(3) 0.52724(12) 0.0547(9) Uani d . 1 . . C
H13A 0.6588 0.3214 0.5478 0.066 Uiso calc R 1 . . H
C14 0.6126(3) 0.1335(3) 0.54441(13) 0.0717(10) Uani d . 1 . . C
H14A 0.6554 0.1116 0.5761 0.086 Uiso calc R 1 . . H
C15 0.5457(4) 0.0382(3) 0.51422(15) 0.0801(12) Uani d . 1 . . C
H15A 0.5430 -0.0461 0.5265 0.096 Uiso calc R 1 . . H
C16 0.4858(4) 0.0674(3) 0.46800(14) 0.0739(10) Uani d . 1 . . C
H16A 0.4421 0.0029 0.4486 0.089 Uiso calc R 1 . . H
C17 0.4875(3) 0.1964(3) 0.44780(13) 0.0534(8) Uani d . 1 . . C
C18 0.4289(3) 0.2278(3) 0.39870(12) 0.0667(10) Uani d . 1 . . C
H18A 0.3841 0.1643 0.3791 0.080 Uiso calc R 1 . . H
C19 0.4365(3) 0.3493(3) 0.37947(12) 0.0632(10) Uani d . 1 . . C
H19A 0.3998 0.3689 0.3465 0.076 Uiso calc R 1 . . H
C20 0.5010(3) 0.4453(3) 0.41031(12) 0.0485(8) Uani d . 1 . . C
C21 0.8067(3) 0.3748(3) 0.34823(10) 0.0588(9) Uani d . 1 . . C
H21A 0.7548 0.2949 0.3451 0.071 Uiso calc R 1 . . H
H21B 0.8247 0.3895 0.3853 0.071 Uiso calc R 1 . . H
C22 0.9451(3) 0.3603(3) 0.32018(11) 0.0491(8) Uani d . 1 . . C
C23 1.0182(3) 0.4652(3) 0.30047(11) 0.0611(9) Uani d . 1 . . C
H23A 0.9808 0.5475 0.3037 0.073 Uiso calc R 1 . . H
C24 1.1463(4) 0.4476(3) 0.27607(12) 0.0746(10) Uani d . 1 . . C
H24A 1.1945 0.5187 0.2632 0.090 Uiso calc R 1 . . H
C25 1.2042(3) 0.3277(4) 0.27040(13) 0.0725(11) Uani d . 1 . . C
H25A 1.2897 0.3176 0.2532 0.087 Uiso calc R 1 . . H
C26 1.1352(4) 0.2233(3) 0.29017(13) 0.0723(11) Uani d . 1 . . C
H26A 1.1741 0.1416 0.2871 0.087 Uiso calc R 1 . . H
C27 1.0071(4) 0.2401(3) 0.31473(11) 0.0655(9) Uani d . 1 . . C
H27A 0.9608 0.1684 0.3281 0.079 Uiso calc R 1 . . H
C28 0.6557(3) 0.4649(3) 0.27951(12) 0.0492(8) Uani d . 1 . . C
C29 0.6813(3) 0.3612(3) 0.24616(13) 0.0636(9) Uani d . 1 . . C
H29A 0.7476 0.2988 0.2547 0.076 Uiso calc R 1 . . H
C30 0.6050(4) 0.3540(3) 0.20010(14) 0.0726(10) Uani d . 1 . . C
H30A 0.6179 0.2845 0.1776 0.087 Uiso calc R 1 . . H
C31 0.5108(4) 0.4478(4) 0.18723(13) 0.0741(10) Uani d . 1 . . C
H31A 0.4587 0.4436 0.1563 0.089 Uiso calc R 1 . . H
C32 0.4958(3) 0.5490(3) 0.22190(14) 0.0675(10) Uani d . 1 . . C
H32A 0.4337 0.6146 0.2130 0.081 Uiso calc R 1 . . H

loop_
_atom_site_aniso_label
_atom_site_aniso_U_11
_atom_site_aniso_U_22
_atom_site_aniso_U_33
_atom_site_aniso_U_12
_atom_site_aniso_U_13
_atom_site_aniso_U_23
P1 0.0581(5) 0.0525(5) 0.0517(5) 0.0052(5) 0.0089(5) 0.0073(5)
O1 0.0466(13) 0.0578(13) 0.0485(13) -0.0003(11) 0.0043(11) 0.0001(11)
O2 0.0456(12) 0.0594(13) 0.0463(12) 0.0073(11) 0.0027(10) 0.0073(10)
N1 0.0547(18) 0.0509(16) 0.0469(16) 0.0148(13) 0.0115(13) 0.0048(13)
N2 0.0604(19) 0.0614(19) 0.0503(18) 0.0016(15) 0.0014(14) 0.0115(15)
C1 0.053(2) 0.0418(19) 0.049(2) 0.0063(17) -0.0060(17) -0.0004(18)
C2 0.059(3) 0.041(2) 0.070(2) 0.0011(17) -0.0074(19) 0.0027(18)
C3 0.074(3) 0.050(2) 0.077(3) 0.010(2) -0.021(2) -0.013(2)
C4 0.075(3) 0.054(2) 0.045(2) 0.023(2) -0.007(2) -0.0074(18)
C5 0.120(4) 0.081(3) 0.064(3) 0.030(3) -0.018(3) -0.010(2)
C6 0.144(5) 0.101(4) 0.048(3) 0.045(3) 0.007(3) 0.005(3)
C7 0.101(3) 0.081(3) 0.065(3) 0.036(3) 0.035(2) 0.031(2)
C8 0.075(3) 0.055(2) 0.054(2) 0.0206(19) 0.0083(19) 0.0085(18)
C9 0.051(2) 0.050(2) 0.047(2) 0.0104(17) 0.0010(17) 0.0095(17)
C10 0.042(2) 0.0386(18) 0.046(2) 0.0012(15) -0.0003(15) 0.0044(16)
C11 0.0407(19) 0.0395(19) 0.0445(19) -0.0010(15) 0.0032(15) 0.0019(16)
C12 0.0334(19) 0.050(2) 0.054(2) 0.0000(16) 0.0081(16) 0.0009(18)
C13 0.047(2) 0.049(2) 0.068(3) -0.0041(17) -0.0040(18) 0.0044(18)
C14 0.055(2) 0.065(2) 0.095(3) -0.001(2) -0.0054(19) 0.018(2)
C15 0.074(3) 0.049(2) 0.117(4) -0.007(2) 0.005(2) 0.014(2)
C16 0.069(3) 0.054(2) 0.098(3) -0.013(2) 0.011(2) -0.007(2)
C17 0.049(2) 0.050(2) 0.061(2) -0.0057(18) 0.0108(18) -0.0034(19)
C18 0.063(3) 0.080(3) 0.057(3) -0.021(2) 0.0062(19) -0.016(2)
C19 0.059(2) 0.080(3) 0.051(2) -0.014(2) 0.0033(17) -0.001(2)
C20 0.0423(19) 0.052(2) 0.051(2) 0.0024(17) 0.0120(17) -0.0002(18)
C21 0.064(2) 0.056(2) 0.057(2) 0.0081(19) 0.0107(17) 0.0077(18)
C22 0.053(2) 0.049(2) 0.0451(19) 0.0059(18) 0.0058(16) -0.0008(17)
C23 0.056(2) 0.056(2) 0.072(2) 0.0005(19) 0.002(2) -0.0014(19)
C24 0.056(3) 0.081(3) 0.086(3) -0.003(2) 0.006(2) 0.013(2)
C25 0.043(2) 0.108(3) 0.067(3) 0.011(2) -0.0079(18) -0.012(2)
C26 0.067(3) 0.070(3) 0.080(3) 0.013(2) 0.001(2) -0.016(2)
C27 0.068(3) 0.051(2) 0.077(3) -0.001(2) 0.006(2) 0.0047(19)
C28 0.044(2) 0.055(2) 0.049(2) -0.0068(19) 0.0085(18) 0.0125(18)
C29 0.062(2) 0.058(2) 0.070(2) 0.0003(19) 0.003(2) -0.008(2)
C30 0.067(3) 0.071(3) 0.080(3) -0.004(2) 0.006(2) -0.014(2)
C31 0.072(3) 0.089(3) 0.061(3) -0.010(2) -0.002(2) -0.007(2)
C32 0.056(2) 0.077(3) 0.069(3) 0.000(2) 0.004(2) 0.019(2)

loop_
_atom_type_symbol
_atom_type_description
_atom_type_scat_dispersion_real
_atom_type_scat_dispersion_imag
_atom_type_scat_source
C C 0.0033 0.0016 'International Tables Vol C Tables 4.2.6.8 and 6.1.1.4'
H H 0.0000 0.0000 'International Tables Vol C Tables 4.2.6.8 and 6.1.1.4'
N N 0.0061 0.0033 'International Tables Vol C Tables 4.2.6.8 and 6.1.1.4'
O O 0.0106 0.0060 'International Tables Vol C Tables 4.2.6.8 and 6.1.1.4'
P P 0.1023 0.0942 'International Tables Vol C Tables 4.2.6.8 and 6.1.1.4'

loop_
_geom_angle_atom_site_label_1
_geom_angle_atom_site_label_2
_geom_angle_atom_site_label_3
_geom_angle
_geom_angle_publ_flag
O2 P1 O1 100.09(9) yes
O2 P1 N1 103.69(10) yes
O1 P1 N1 93.54(11) yes
C1 O1 P1 118.97(16) yes
C20 O2 P1 116.99(17) ?
C28 N1 C21 118.5(2) ?
C28 N1 P1 115.2(2) ?
C21 N1 P1 125.45(19) ?
C32 N2 C28 118.1(3) ?
C10 C1 O1 120.3(3) ?
C10 C1 C2 123.2(3) yes
O1 C1 C2 116.3(3) ?
C3 C2 C1 119.4(3) yes
C3 C2 H2A 120.3 ?
C1 C2 H2A 120.3 ?
C2 C3 C4 121.2(3) yes
C2 C3 H3A 119.4 ?
C4 C3 H3A 119.4 ?
C3 C4 C5 122.3(4) ?
C3 C4 C9 118.9(3) ?
C5 C4 C9 118.8(4) ?
C6 C5 C4 121.4(4) yes
C6 C5 H5A 119.3 ?
C4 C5 H5A 119.3 ?
C5 C6 C7 121.1(4) ?
C5 C6 H6A 119.5 ?
C7 C6 H6A 119.5 ?
C8 C7 C6 119.5(4) ?
C8 C7 H7A 120.3 ?
C6 C7 H7A 120.3 ?
C7 C8 C9 120.8(3) yes
C7 C8 H8A 119.6 ?
C9 C8 H8A 119.6 ?
C8 C9 C4 118.4(3) ?
C8 C9 C10 121.6(3) yes
C4 C9 C10 119.9(3) ?
C1 C10 C9 117.0(3) ?
C1 C10 C11 119.4(3) ?
C9 C10 C11 123.5(3) ?
C20 C11 C12 118.4(3) ?
C20 C11 C10 118.8(3) ?
C12 C11 C10 122.7(3) ?
C13 C12 C11 123.3(3) ?
C13 C12 C17 118.4(3) ?
C11 C12 C17 118.3(3) ?
C14 C13 C12 121.1(3) ?
C14 C13 H13A 119.4 ?
C12 C13 H13A 119.4 ?
C13 C14 C15 120.2(3) ?
C13 C14 H14A 119.9 ?
C15 C14 H14A 119.9 ?
C16 C15 C14 120.7(3) ?
C16 C15 H15A 119.6 ?
C14 C15 H15A 119.6 ?
C15 C16 C17 121.3(3) ?
C15 C16 H16A 119.3 ?
C17 C16 H16A 119.3 ?
C18 C17 C16 122.0(3) ?
C18 C17 C12 119.9(3) ?
C16 C17 C12 118.1(3) ?
C19 C18 C17 121.0(3) ?
C19 C18 H18A 119.5 ?
C17 C18 H18A 119.5 ?
C18 C19 C20 118.8(3) ?
C18 C19 H19A 120.6 ?
C20 C19 H19A 120.6 ?
C11 C20 O2 120.5(3) ?
C11 C20 C19 123.4(3) ?
O2 C20 C19 116.1(3) ?
N1 C21 C22 114.1(2) ?
N1 C21 H21A 108.7 ?
C22 C21 H21A 108.7 ?
N1 C21 H21B 108.7 ?
C22 C21 H21B 108.7 ?
H21A C21 H21B 107.6 ?
C23 C22 C27 117.3(3) ?
C23 C22 C21 122.1(3) ?
C27 C22 C21 120.6(3) ?
C24 C23 C22 120.1(3) ?
C24 C23 H23A 120.0 ?
C22 C23 H23A 120.0 ?
C25 C24 C23 121.5(3) ?
C25 C24 H24A 119.2 ?
C23 C24 H24A 119.2 ?
C26 C25 C24 119.5(3) ?
C26 C25 H25A 120.3 ?
C24 C25 H25A 120.3 ?
C25 C26 C27 119.4(3) ?
C25 C26 H26A 120.3 ?
C27 C26 H26A 120.3 ?
C26 C27 C22 122.3(3) ?
C26 C27 H27A 118.9 ?
C22 C27 H27A 118.9 ?
N2 C28 N1 114.4(3) ?
N2 C28 C29 122.1(3) ?
N1 C28 C29 123.5(3) ?
C30 C29 C28 117.7(3) ?
C30 C29 H29A 121.1 ?
C28 C29 H29A 121.1 ?
C31 C30 C29 120.7(3) ?
C31 C30 H30A 119.6 ?
C29 C30 H30A 119.6 ?
C30 C31 C32 117.4(3) ?
C30 C31 H31A 121.3 ?
C32 C31 H31A 121.3 ?
N2 C32 C31 123.9(3) ?
N2 C32 H32A 118.1 ?
C31 C32 H32A 118.1 ?

loop_
_geom_bond_atom_site_label_1
_geom_bond_atom_site_label_2
_geom_bond_site_symmetry_2
_geom_bond_distance
_geom_bond_publ_flag
P1 O2 . 1.6530(18) ?
P1 O1 . 1.6549(18) ?
P1 N1 . 1.733(2) yes
O1 C1 . 1.392(3) yes
O2 C20 . 1.399(3) ?
N1 C28 . 1.387(3) yes
N1 C21 . 1.460(3) yes
N2 C32 . 1.326(3) ?
N2 C28 . 1.338(3) yes
C1 C10 . 1.367(3) ?
C1 C2 . 1.398(3) yes
C2 C3 . 1.350(4) yes
C2 H2A . 0.9300 ?
C3 C4 . 1.401(4) ?
C3 H3A . 0.9300 ?
C4 C5 . 1.416(4) yes
C4 C9 . 1.418(4) yes
C5 C6 . 1.337(4) yes
C5 H5A . 0.9300 ?
C6 C7 . 1.403(4) ?
C6 H6A . 0.9300 ?
C7 C8 . 1.381(4) ?
C7 H7A . 0.9300 ?
C8 C9 . 1.417(4) ?
C8 H8A . 0.9300 ?
C9 C10 . 1.431(4) ?
C10 C11 . 1.485(3) ?
C11 C20 . 1.361(3) ?
C11 C12 . 1.428(3) ?
C12 C13 . 1.408(3) ?
C12 C17 . 1.436(3) ?
C13 C14 . 1.376(3) ?
C13 H13A . 0.9300 ?
C14 C15 . 1.405(4) ?
C14 H14A . 0.9300 ?
C15 C16 . 1.340(4) ?
C15 H15A . 0.9300 ?
C16 C17 . 1.436(4) ?
C16 H16A . 0.9300 ?
C17 C18 . 1.405(3) ?
C18 C19 . 1.356(3) ?
C18 H18A . 0.9300 ?
C19 C20 . 1.409(3) ?
C19 H19A . 0.9300 ?
C21 C22 . 1.505(3) ?
C21 H21A . 0.9700 ?
C21 H21B . 0.9700 ?
C22 C23 . 1.387(3) ?
C22 C27 . 1.389(3) ?
C23 C24 . 1.380(4) ?
C23 H23A . 0.9300 ?
C24 C25 . 1.370(4) ?
C24 H24A . 0.9300 ?
C25 C26 . 1.364(4) ?
C25 H25A . 0.9300 ?
C26 C27 . 1.380(4) ?
C26 H26A . 0.9300 ?
C27 H27A . 0.9300 ?
C28 C29 . 1.393(3) ?
C29 C30 . 1.379(4) ?
C29 H29A . 0.9300 ?
C30 C31 . 1.364(4) ?
C30 H30A . 0.9300 ?
C31 C32 . 1.379(4) ?
C31 H31A . 0.9300 ?
C32 H32A . 0.9300 ?

loop_
_geom_torsion_atom_site_label_1
_geom_torsion_atom_site_label_2
_geom_torsion_atom_site_label_3
_geom_torsion_atom_site_label_4
_geom_torsion
_geom_torsion_publ_flag
O2 P1 O1 C1 -41.8(2) ?
N1 P1 O1 C1 -146.4(2) ?
O1 P1 O2 C20 -49.4(2) ?
N1 P1 O2 C20 46.8(2) yes
O2 P1 N1 C28 76.7(2) yes
O1 P1 N1 C28 178.00(19) ?
O2 P1 N1 C21 -92.7(2) yes
O1 P1 N1 C21 8.6(2) ?
P1 O1 C1 C10 74.9(3) yes
P1 O1 C1 C2 -109.3(2) ?
C10 C1 C2 C3 -2.4(4) ?
O1 C1 C2 C3 -178.0(3) ?
C1 C2 C3 C4 -2.8(5) ?
C2 C3 C4 C5 -174.2(3) ?
C2 C3 C4 C9 3.0(5) ?
C3 C4 C5 C6 176.2(3) ?
C9 C4 C5 C6 -1.0(5) ?
C4 C5 C6 C7 -0.6(6) ?
C5 C6 C7 C8 1.6(6) ?
C6 C7 C8 C9 -0.9(5) ?
C7 C8 C9 C4 -0.8(4) ?
C7 C8 C9 C10 -178.0(3) ?
C3 C4 C9 C8 -175.6(3) ?
C5 C4 C9 C8 1.7(4) ?
C3 C4 C9 C10 1.6(4) ?
C5 C4 C9 C10 179.0(3) ?
O1 C1 C10 C9 -177.8(2) ?
C2 C1 C10 C9 6.8(4) ?
O1 C1 C10 C11 -1.4(4) ?
C2 C1 C10 C11 -176.8(2) ?
C8 C9 C10 C1 170.9(2) ?
C4 C9 C10 C1 -6.3(4) ?
C8 C9 C10 C11 -5.4(4) ?
C4 C9 C10 C11 177.5(3) ?
C1 C10 C11 C20 -52.8(4) yes
C9 C10 C11 C20 123.4(3) ?
C1 C10 C11 C12 124.2(3) ?
C9 C10 C11 C12 -59.6(4) yes
C20 C11 C12 C13 174.4(3) ?
C10 C11 C12 C13 -2.7(4) ?
C20 C11 C12 C17 -4.0(4) ?
C10 C11 C12 C17 178.9(3) ?
C11 C12 C13 C14 -179.3(3) ?
C17 C12 C13 C14 -0.9(4) ?
C12 C13 C14 C15 -0.7(5) ?
C13 C14 C15 C16 1.2(5) ?
C14 C15 C16 C17 -0.1(6) ?
C15 C16 C17 C18 178.0(3) ?
C15 C16 C17 C12 -1.5(5) ?
C13 C12 C17 C18 -177.6(3) ?
C11 C12 C17 C18 0.9(4) ?
C13 C12 C17 C16 1.9(4) ?
C11 C12 C17 C16 -179.6(3) ?
C16 C17 C18 C19 -177.4(3) ?
C12 C17 C18 C19 2.1(5) ?
C17 C18 C19 C20 -1.8(5) ?
C12 C11 C20 O2 -175.0(2) ?
C10 C11 C20 O2 2.2(4) ?
C12 C11 C20 C19 4.5(4) ?
C10 C11 C20 C19 -178.3(3) ?
P1 O2 C20 C11 76.0(3) ?
P1 O2 C20 C19 -103.5(2) ?
C18 C19 C20 C11 -1.6(5) ?
C18 C19 C20 O2 178.0(3) ?
C28 N1 C21 C22 72.2(3) ?
P1 N1 C21 C22 -118.7(2) ?
N1 C21 C22 C23 33.8(4) ?
N1 C21 C22 C27 -148.5(3) ?
C27 C22 C23 C24 0.7(4) ?
C21 C22 C23 C24 178.5(3) ?
C22 C23 C24 C25 0.3(5) ?
C23 C24 C25 C26 -1.3(5) ?
C24 C25 C26 C27 1.1(5) ?
C25 C26 C27 C22 0.0(5) ?
C23 C22 C27 C26 -0.9(5) ?
C21 C22 C27 C26 -178.7(3) ?
C32 N2 C28 N1 -177.8(3) ?
C32 N2 C28 C29 1.1(4) ?
C21 N1 C28 N2 172.3(2) ?
P1 N1 C28 N2 2.1(3) ?
C21 N1 C28 C29 -6.6(4) ?
P1 N1 C28 C29 -176.8(2) ?
N2 C28 C29 C30 -2.5(4) ?
N1 C28 C29 C30 176.3(3) ?
C28 C29 C30 C31 1.9(5) ?
C29 C30 C31 C32 0.1(5) ?
C28 N2 C32 C31 1.1(5) ?
C30 C31 C32 N2 -1.7(5) ?

loop_
_cod_related_entry_id
_cod_related_entry_database
_cod_related_entry_code
1 ChemSpider 21131753
